data_4066054
loop_
_publ_author_name
'Stanek, Kyrill'
'Czarniecki, Barbara'
'Aardoom, Raphael'
'R\"uegger, Heinz'
'Togni, Antonio'

_publ_section_title
;
 Remote C&#x2212;F&#x2212;Metal Interactions in Late-Transition-Metal
 Complexes
;
_journal_issue 11
_journal_name_full Organometallics
_journal_page_first 2540
_journal_paper_doi 10.1021/om100261e
_journal_volume 29
_journal_year 2010
_chemical_formula_moiety 'C30 H25 Cl F4 Ir P'
_chemical_formula_sum 'C30 H25 Cl F4 Ir P'
_chemical_formula_weight 720.12
_chemical_melting_point ?
_chemical_name_systematic
; 
 ? 
;
_space_group_IT_number 14
_symmetry_cell_setting monoclinic
_symmetry_Int_Tables_number 14
_symmetry_space_group_name_Hall '-P 2ybc'
_symmetry_space_group_name_H-M 'P 1 21/c 1'
_atom_sites_solution_hydrogens geom
_atom_sites_solution_primary direct
_atom_sites_solution_secondary difmap
_audit_creation_method SHELXL-97
_cell_angle_alpha 90.00
_cell_angle_beta 100.966(6)
_cell_angle_gamma 90.00
_cell_formula_units_Z 4
_cell_length_a 9.856(3)
_cell_length_b 12.286(3)
_cell_length_c 21.289(6)
_cell_measurement_reflns_used 7464
_cell_measurement_temperature 100(2)
_cell_measurement_theta_max 34.69
_cell_measurement_theta_min 2.56
_cell_volume 2530.8(12)
_computing_cell_refinement 'Bruker SMART'
_computing_data_collection 'Bruker SMART'
_computing_data_reduction 'Bruker SAINT'
_computing_molecular_graphics 'Bruker SHELXTL'
_computing_publication_material 'Bruker SHELXTL'
_computing_structure_refinement 'SHELXL-97 (Sheldrick, 1997)'
_computing_structure_solution 'SHELXS-97 (Sheldrick, 1990)'
_diffrn_ambient_temperature 100(2)
_diffrn_measured_fraction_theta_full 0.999
_diffrn_measured_fraction_theta_max 0.999
_diffrn_measurement_device_type 'CCD area detector'
_diffrn_measurement_method 'phi and omega scans'
_diffrn_radiation_monochromator graphite
_diffrn_radiation_source 'sealed tube'
_diffrn_radiation_type MoK\a
_diffrn_radiation_wavelength 0.71073
_diffrn_reflns_av_R_equivalents 0.0565
_diffrn_reflns_av_sigmaI/netI 0.0303
_diffrn_reflns_limit_h_max 16
_diffrn_reflns_limit_h_min -16
_diffrn_reflns_limit_k_max 20
_diffrn_reflns_limit_k_min -20
_diffrn_reflns_limit_l_max 34
_diffrn_reflns_limit_l_min -34
_diffrn_reflns_number 98611
_diffrn_reflns_theta_full 35.63
_diffrn_reflns_theta_max 35.63
_diffrn_reflns_theta_min 1.92
_exptl_absorpt_coefficient_mu 5.493
_exptl_absorpt_correction_T_max 0.6899
_exptl_absorpt_correction_T_min 0.2232
_exptl_absorpt_correction_type empirical
_exptl_absorpt_process_details SADABS-2004/1
_exptl_crystal_colour orange
_exptl_crystal_density_diffrn 1.890
_exptl_crystal_density_meas ?
_exptl_crystal_density_method 'not measured'
_exptl_crystal_description plate
_exptl_crystal_F_000 1400
_exptl_crystal_size_max 0.39
_exptl_crystal_size_mid 0.20
_exptl_crystal_size_min 0.07
_refine_diff_density_max 2.289
_refine_diff_density_min -0.800
_refine_diff_density_rms 0.145
_refine_ls_extinction_method none
_refine_ls_goodness_of_fit_ref 1.036
_refine_ls_hydrogen_treatment riding
_refine_ls_matrix_type full
_refine_ls_number_parameters 334
_refine_ls_number_reflns 11663
_refine_ls_number_restraints 0
_refine_ls_restrained_S_all 1.036
_refine_ls_R_factor_all 0.0323
_refine_ls_R_factor_gt 0.0260
_refine_ls_shift/su_max 0.004
_refine_ls_shift/su_mean 0.000
_refine_ls_structure_factor_coef Fsqd
_refine_ls_weighting_details 'calc w=1/[\s^2^(Fo^2^)+(0.0297P)^2^+1.1017P] where P=(Fo^2^+2Fc^2^)/3'
_refine_ls_weighting_scheme calc
_refine_ls_wR_factor_gt 0.0581
_refine_ls_wR_factor_ref 0.0604
_reflns_number_gt 10201
_reflns_number_total 11663
_reflns_threshold_expression >2sigma(I)
_cod_data_source_file om100261e_si_002.cif
_cod_data_source_block Compound_18
_cod_depositor_comments
;
The following automatic conversions were performed:

'_chemical_melting_point' value 'not measured' was changed to '?' -
the value is undefined or not given.

'_symmetry_cell_setting' value
'Monoclinic' changed to 'monoclinic' according to
/home/saulius/struct/CIF-dictionaries/cif_core.dic dictionary named
'cif_core.dic' version 2.4.1 from 2010-06-29.

Automatic conversion script
Id: cif_fix_values 1715 2011-07-08 13:25:40Z adriana 

The following automatic conversions were performed:

'_exptl_crystal_density_meas' value 'not measured' was changed to '?'
- the value is perceived as not measured.

Automatic conversion script
Id: cif_fix_values 3008 2015-01-20 13:52:24Z robertas 
;
_cod_original_cell_volume 2530.7(12)
_cod_original_sg_symbol_H-M 'P 21/c'
_cod_database_code 4066054

loop_
_symmetry_equiv_pos_as_xyz
'x, y, z'
'-x, y+1/2, -z+1/2'
'-x, -y, -z'
'x, -y-1/2, z-1/2'

loop_
_atom_site_label
_atom_site_type_symbol
_atom_site_fract_x
_atom_site_fract_y
_atom_site_fract_z
_atom_site_U_iso_or_equiv
_atom_site_adp_type
_atom_site_occupancy
_atom_site_symmetry_multiplicity
_atom_site_calc_flag
_atom_site_refinement_flags
Ir1 Ir 0.411205(7) 0.731156(5) 0.472012(3) 0.01329(2) Uani 1 1 d .
Cl1 Cl 0.51813(5) 0.61338(4) 0.40848(2) 0.01807(8) Uani 1 1 d .
P1 P 0.23590(5) 0.75963(4) 0.38404(2) 0.01334(8) Uani 1 1 d .
F1 F 0.15356(13) 0.58560(10) 0.45871(6) 0.0206(2) Uani 1 1 d .
F2 F 0.08061(16) 0.38721(12) 0.48879(7) 0.0288(3) Uani 1 1 d .
F3 F 0.04458(17) 0.22399(11) 0.40231(9) 0.0322(3) Uani 1 1 d .
F4 F 0.09276(17) 0.25973(11) 0.28255(8) 0.0318(3) Uani 1 1 d .
C1 C 0.19753(19) 0.64013(15) 0.33046(9) 0.0156(3) Uani 1 1 d .
C2 C 0.2110(2) 0.65246(17) 0.26766(9) 0.0184(3) Uani 1 1 d .
H2A H 0.2318 0.7226 0.2532 0.022 Uiso 1 1 calc R
C3 C 0.1951(2) 0.56517(18) 0.22392(10) 0.0221(4) Uani 1 1 d .
H3A H 0.2050 0.5773 0.1809 0.027 Uiso 1 1 calc R
C4 C 0.1655(2) 0.46324(18) 0.24311(10) 0.0215(4) Uani 1 1 d .
H4A H 0.1575 0.4042 0.2138 0.026 Uiso 1 1 calc R
C5 C 0.1467(2) 0.44570(16) 0.30647(10) 0.0181(3) Uani 1 1 d .
C6 C 0.1077(2) 0.34171(17) 0.32538(11) 0.0229(4) Uani 1 1 d .
C7 C 0.0833(2) 0.32209(17) 0.38503(12) 0.0239(4) Uani 1 1 d .
C8 C 0.1006(2) 0.40708(17) 0.42972(10) 0.0206(3) Uani 1 1 d .
C9 C 0.1398(2) 0.50853(16) 0.41340(9) 0.0173(3) Uani 1 1 d .
C10 C 0.16312(19) 0.53362(15) 0.35129(9) 0.0159(3) Uani 1 1 d .
C11 C 0.06513(19) 0.80642(16) 0.39463(8) 0.0153(3) Uani 1 1 d .
C12 C -0.0508(2) 0.73885(16) 0.38126(10) 0.0179(3) Uani 1 1 d .
H12A H -0.0425 0.6678 0.3647 0.022 Uiso 1 1 calc R
C13 C -0.1786(2) 0.77480(18) 0.39194(11) 0.0227(4) Uani 1 1 d .
H13A H -0.2564 0.7277 0.3834 0.027 Uiso 1 1 calc R
C14 C -0.1928(2) 0.87900(19) 0.41507(10) 0.0229(4) Uani 1 1 d .
H14A H -0.2801 0.9032 0.4223 0.028 Uiso 1 1 calc R
C15 C -0.0788(2) 0.94784(19) 0.42761(10) 0.0230(4) Uani 1 1 d .
H15A H -0.0885 1.0195 0.4429 0.028 Uiso 1 1 calc R
C16 C 0.0493(2) 0.91183(17) 0.41769(9) 0.0197(3) Uani 1 1 d .
H16A H 0.1269 0.9591 0.4266 0.024 Uiso 1 1 calc R
C17 C 0.2889(2) 0.86222(15) 0.33100(9) 0.0162(3) Uani 1 1 d .
C18 C 0.1977(2) 0.93854(18) 0.29740(10) 0.0227(4) Uani 1 1 d .
H18A H 0.1045 0.9407 0.3032 0.027 Uiso 1 1 calc R
C19 C 0.2425(3) 1.0117(2) 0.25542(12) 0.0297(5) Uani 1 1 d .
H19A H 0.1801 1.0641 0.2334 0.036 Uiso 1 1 calc R
C20 C 0.3778(3) 1.00810(19) 0.24581(11) 0.0274(4) Uani 1 1 d .
H20A H 0.4082 1.0572 0.2169 0.033 Uiso 1 1 calc R
C21 C 0.4685(2) 0.9318(2) 0.27894(10) 0.0244(4) Uani 1 1 d .
H21A H 0.5611 0.9290 0.2724 0.029 Uiso 1 1 calc R
C22 C 0.4257(2) 0.85977(18) 0.32145(10) 0.0207(4) Uani 1 1 d .
H22A H 0.4892 0.8087 0.3441 0.025 Uiso 1 1 calc R
C23 C 0.2881(2) 0.77110(16) 0.53971(10) 0.0189(3) Uani 1 1 d .
H23A H 0.1869 0.7748 0.5215 0.023 Uiso 1 1 calc R
C24 C 0.3637(2) 0.86514(16) 0.52677(9) 0.0189(3) Uani 1 1 d .
H24A H 0.3048 0.9214 0.5007 0.023 Uiso 1 1 calc R
C25 C 0.4861(2) 0.91264(17) 0.57267(10) 0.0223(4) Uani 1 1 d .
H25A H 0.4744 0.8987 0.6171 0.027 Uiso 1 1 calc R
H25B H 0.4876 0.9925 0.5665 0.027 Uiso 1 1 calc R
C26 C 0.6259(2) 0.86454(17) 0.56329(10) 0.0220(4) Uani 1 1 d .
H26A H 0.6671 0.9134 0.5350 0.026 Uiso 1 1 calc R
H26B H 0.6897 0.8617 0.6052 0.026 Uiso 1 1 calc R
C27 C 0.6120(2) 0.75194(17) 0.53458(10) 0.0178(3) Uani 1 1 d .
H27A H 0.6920 0.7292 0.5150 0.021 Uiso 1 1 calc R
C28 C 0.5444(2) 0.66579(16) 0.55840(9) 0.0187(3) Uani 1 1 d .
H28A H 0.5843 0.5924 0.5527 0.022 Uiso 1 1 calc R
C29 C 0.4798(2) 0.67617(18) 0.61737(10) 0.0234(4) Uani 1 1 d .
H29A H 0.5256 0.7358 0.6448 0.028 Uiso 1 1 calc R
H29B H 0.4941 0.6077 0.6423 0.028 Uiso 1 1 calc R
C30 C 0.3242(2) 0.6999(2) 0.59866(10) 0.0251(4) Uani 1 1 d .
H30A H 0.2736 0.6301 0.5906 0.030 Uiso 1 1 calc R
H30B H 0.2931 0.7363 0.6349 0.030 Uiso 1 1 calc R

loop_
_atom_site_aniso_label
_atom_site_aniso_U_11
_atom_site_aniso_U_22
_atom_site_aniso_U_33
_atom_site_aniso_U_23
_atom_site_aniso_U_13
_atom_site_aniso_U_12
Ir1 0.01418(3) 0.01312(3) 0.01270(3) -0.00080(2) 0.00292(2) 0.00040(2)
Cl1 0.01830(18) 0.01702(18) 0.01974(19) -0.00265(15) 0.00578(15) 0.00151(15)
P1 0.01346(18) 0.01387(18) 0.01306(18) -0.00069(15) 0.00345(15) -0.00038(15)
F1 0.0267(6) 0.0199(5) 0.0167(5) -0.0012(4) 0.0075(4) -0.0029(5)
F2 0.0338(7) 0.0263(6) 0.0293(7) 0.0095(5) 0.0130(6) -0.0003(5)
F3 0.0356(8) 0.0175(6) 0.0442(9) 0.0054(6) 0.0094(7) -0.0054(5)
F4 0.0384(9) 0.0181(6) 0.0377(9) -0.0097(6) 0.0045(7) -0.0048(6)
C1 0.0154(7) 0.0164(7) 0.0153(7) -0.0021(6) 0.0031(6) -0.0012(6)
C2 0.0204(8) 0.0196(8) 0.0156(7) -0.0027(6) 0.0043(6) -0.0039(7)
C3 0.0235(9) 0.0253(9) 0.0180(8) -0.0054(7) 0.0052(7) -0.0036(7)
C4 0.0213(9) 0.0220(9) 0.0211(9) -0.0072(7) 0.0040(7) -0.0014(7)
C5 0.0159(7) 0.0164(8) 0.0216(8) -0.0033(6) 0.0027(6) 0.0007(6)
C6 0.0222(9) 0.0165(8) 0.0286(10) -0.0036(7) 0.0015(8) -0.0014(7)
C7 0.0213(9) 0.0158(8) 0.0342(11) 0.0036(7) 0.0044(8) -0.0017(7)
C8 0.0186(8) 0.0202(8) 0.0237(9) 0.0049(7) 0.0056(7) 0.0002(7)
C9 0.0162(7) 0.0169(8) 0.0192(8) -0.0004(6) 0.0044(6) 0.0000(6)
C10 0.0139(7) 0.0157(7) 0.0181(8) -0.0006(6) 0.0033(6) -0.0004(6)
C11 0.0152(7) 0.0176(7) 0.0134(7) 0.0008(6) 0.0032(6) 0.0015(6)
C12 0.0162(7) 0.0175(8) 0.0203(8) 0.0035(6) 0.0042(6) -0.0002(6)
C13 0.0163(8) 0.0267(10) 0.0257(9) 0.0075(8) 0.0057(7) 0.0002(7)
C14 0.0179(8) 0.0324(11) 0.0203(8) 0.0048(8) 0.0083(7) 0.0082(7)
C15 0.0238(9) 0.0269(10) 0.0183(8) -0.0026(7) 0.0042(7) 0.0087(8)
C16 0.0199(8) 0.0219(9) 0.0167(8) -0.0033(7) 0.0022(6) 0.0023(7)
C17 0.0185(8) 0.0159(7) 0.0146(7) -0.0010(6) 0.0038(6) -0.0011(6)
C18 0.0221(9) 0.0251(10) 0.0219(9) 0.0062(7) 0.0066(7) 0.0032(7)
C19 0.0384(12) 0.0257(10) 0.0269(10) 0.0101(8) 0.0112(9) 0.0056(9)
C20 0.0388(12) 0.0241(10) 0.0218(9) 0.0023(8) 0.0124(9) -0.0043(9)
C21 0.0240(9) 0.0321(11) 0.0190(8) 0.0010(8) 0.0092(7) -0.0064(8)
C22 0.0197(8) 0.0243(9) 0.0189(8) 0.0015(7) 0.0060(7) -0.0036(7)
C23 0.0208(8) 0.0209(8) 0.0165(8) -0.0028(6) 0.0069(7) 0.0022(7)
C24 0.0228(9) 0.0176(8) 0.0159(7) -0.0034(6) 0.0025(7) 0.0042(7)
C25 0.0288(10) 0.0184(8) 0.0181(8) -0.0036(7) 0.0003(7) 0.0010(7)
C26 0.0220(9) 0.0197(9) 0.0224(9) -0.0009(7) -0.0007(7) -0.0019(7)
C27 0.0164(7) 0.0183(8) 0.0172(8) -0.0002(6) -0.0008(6) 0.0005(6)
C28 0.0215(8) 0.0174(8) 0.0163(7) 0.0021(6) 0.0013(6) 0.0034(6)
C29 0.0322(10) 0.0211(9) 0.0164(8) 0.0019(7) 0.0037(7) 0.0003(8)
C30 0.0311(10) 0.0277(10) 0.0188(8) 0.0013(8) 0.0102(8) 0.0003(9)

loop_
_atom_type_symbol
_atom_type_description
_atom_type_scat_dispersion_real
_atom_type_scat_dispersion_imag
_atom_type_scat_source
C C 0.0033 0.0016 'International Tables Vol C Tables 4.2.6.8 and 6.1.1.4'
H H 0.0000 0.0000 'International Tables Vol C Tables 4.2.6.8 and 6.1.1.4'
F F 0.0171 0.0103 'International Tables Vol C Tables 4.2.6.8 and 6.1.1.4'
P P 0.1023 0.0942 'International Tables Vol C Tables 4.2.6.8 and 6.1.1.4'
Cl Cl 0.1484 0.1585 'International Tables Vol C Tables 4.2.6.8 and 6.1.1.4'
Ir Ir -1.4442 7.9887 'International Tables Vol C Tables 4.2.6.8 and 6.1.1.4'

loop_
_geom_angle_atom_site_label_1
_geom_angle_atom_site_label_2
_geom_angle_atom_site_label_3
_geom_angle
C23 Ir1 C24 39.49(8)
C23 Ir1 C27 97.38(8)
C24 Ir1 C27 80.97(8)
C23 Ir1 C28 80.96(8)
C24 Ir1 C28 89.02(8)
C27 Ir1 C28 37.20(8)
C23 Ir1 P1 94.57(6)
C24 Ir1 P1 96.79(6)
C27 Ir1 P1 157.74(6)
C28 Ir1 P1 164.76(6)
C23 Ir1 Cl1 155.60(6)
C24 Ir1 Cl1 163.74(6)
C27 Ir1 Cl1 88.26(6)
C28 Ir1 Cl1 89.71(6)
P1 Ir1 Cl1 88.56(2)
C23 Ir1 F1 68.05(6)
C24 Ir1 F1 103.72(6)
C27 Ir1 F1 139.66(6)
C28 Ir1 F1 102.47(6)
P1 Ir1 F1 62.50(3)
Cl1 Ir1 F1 92.38(3)
C11 P1 C17 103.65(9)
C11 P1 C1 103.86(9)
C17 P1 C1 102.37(9)
C11 P1 Ir1 120.55(6)
C17 P1 Ir1 110.19(7)
C1 P1 Ir1 114.25(6)
C9 F1 Ir1 116.49(10)
C2 C1 C10 118.04(17)
C2 C1 P1 117.67(14)
C10 C1 P1 124.17(14)
C1 C2 C3 122.60(19)
C4 C3 C2 120.21(19)
C3 C4 C5 119.98(18)
C4 C5 C6 120.11(18)
C4 C5 C10 120.23(18)
C6 C5 C10 119.64(19)
F4 C6 C7 118.94(19)
F4 C6 C5 118.9(2)
C7 C6 C5 122.2(2)
F3 C7 C6 121.9(2)
F3 C7 C8 119.3(2)
C6 C7 C8 118.84(19)
F2 C8 C9 120.40(19)
F2 C8 C7 118.94(19)
C9 C8 C7 120.65(19)
F1 C9 C8 117.08(18)
F1 C9 C10 120.35(17)
C8 C9 C10 122.56(18)
C9 C10 C5 116.11(17)
C9 C10 C1 124.96(17)
C5 C10 C1 118.90(17)
C12 C11 C16 118.58(17)
C12 C11 P1 121.55(15)
C16 C11 P1 119.86(15)
C13 C12 C11 120.53(19)
C14 C13 C12 120.4(2)
C13 C14 C15 119.76(19)
C14 C15 C16 120.1(2)
C15 C16 C11 120.7(2)
C18 C17 C22 118.87(18)
C18 C17 P1 123.06(15)
C22 C17 P1 117.98(15)
C19 C18 C17 120.5(2)
C20 C19 C18 120.2(2)
C19 C20 C21 119.3(2)
C22 C21 C20 121.0(2)
C21 C22 C17 120.1(2)
C24 C23 C30 125.25(19)
C24 C23 Ir1 70.63(11)
C30 C23 Ir1 110.87(14)
C23 C24 C25 124.49(18)
C23 C24 Ir1 69.88(11)
C25 C24 Ir1 114.87(14)
C24 C25 C26 112.87(17)
C27 C26 C25 112.88(17)
C28 C27 C26 124.10(19)
C28 C27 Ir1 72.11(12)
C26 C27 Ir1 110.90(14)
C27 C28 C29 122.77(18)
C27 C28 Ir1 70.70(11)
C29 C28 Ir1 112.56(14)
C28 C29 C30 110.89(17)
C23 C30 C29 112.94(18)

loop_
_geom_bond_atom_site_label_1
_geom_bond_atom_site_label_2
_geom_bond_distance
Ir1 C23 2.111(2)
Ir1 C24 2.1204(19)
Ir1 C27 2.180(2)
Ir1 C28 2.1983(19)
Ir1 P1 2.3203(7)
Ir1 Cl1 2.3614(6)
Ir1 F1 3.0744(14)
P1 C11 1.8325(19)
P1 C17 1.8332(19)
P1 C1 1.8535(19)
F1 C9 1.340(2)
F2 C8 1.332(3)
F3 C7 1.337(3)
F4 C6 1.348(3)
C1 C2 1.377(3)
C1 C10 1.443(3)
C2 C3 1.409(3)
C3 C4 1.366(3)
C4 C5 1.412(3)
C5 C6 1.415(3)
C5 C10 1.430(3)
C6 C7 1.358(3)
C7 C8 1.401(3)
C8 C9 1.369(3)
C9 C10 1.418(3)
C11 C12 1.397(3)
C11 C16 1.404(3)
C12 C13 1.394(3)
C13 C14 1.388(3)
C14 C15 1.391(3)
C15 C16 1.392(3)
C17 C18 1.398(3)
C17 C22 1.401(3)
C18 C19 1.397(3)
C19 C20 1.388(4)
C20 C21 1.391(4)
C21 C22 1.388(3)
C23 C24 1.429(3)
C23 C30 1.516(3)
C24 C25 1.518(3)
C25 C26 1.546(3)
C26 C27 1.508(3)
C27 C28 1.396(3)
C28 C29 1.517(3)
C29 C30 1.536(3)

loop_
_geom_torsion_atom_site_label_1
_geom_torsion_atom_site_label_2
_geom_torsion_atom_site_label_3
_geom_torsion_atom_site_label_4
_geom_torsion
C23 Ir1 P1 C11 1.81(9)
C24 Ir1 P1 C11 -37.83(10)
C27 Ir1 P1 C11 -120.57(17)
C28 Ir1 P1 C11 74.0(2)
Cl1 Ir1 P1 C11 157.57(8)
F1 Ir1 P1 C11 64.14(8)
C23 Ir1 P1 C17 122.40(9)
C24 Ir1 P1 C17 82.77(9)
C27 Ir1 P1 C17 0.03(17)
C28 Ir1 P1 C17 -165.4(2)
Cl1 Ir1 P1 C17 -81.83(7)
F1 Ir1 P1 C17 -175.26(7)
C23 Ir1 P1 C1 -123.01(9)
C24 Ir1 P1 C1 -162.65(9)
C27 Ir1 P1 C1 114.62(16)
C28 Ir1 P1 C1 -50.8(2)
Cl1 Ir1 P1 C1 32.75(7)
F1 Ir1 P1 C1 -60.68(7)
C23 Ir1 F1 C9 -178.72(14)
C24 Ir1 F1 C9 164.00(13)
C27 Ir1 F1 C9 -103.83(15)
C28 Ir1 F1 C9 -103.94(13)
P1 Ir1 F1 C9 73.42(12)
Cl1 Ir1 F1 C9 -13.71(12)
C11 P1 C1 C2 105.79(16)
C17 P1 C1 C2 -1.85(17)
Ir1 P1 C1 C2 -120.95(15)
C11 P1 C1 C10 -78.30(17)
C17 P1 C1 C10 174.06(16)
Ir1 P1 C1 C10 54.96(17)
C10 C1 C2 C3 -1.3(3)
P1 C1 C2 C3 174.92(16)
C1 C2 C3 C4 -0.2(3)
C2 C3 C4 C5 1.8(3)
C3 C4 C5 C6 176.1(2)
C3 C4 C5 C10 -2.0(3)
C4 C5 C6 F4 1.9(3)
C10 C5 C6 F4 -179.97(18)
C4 C5 C6 C7 -177.4(2)
C10 C5 C6 C7 0.8(3)
F4 C6 C7 F3 -0.2(3)
C5 C6 C7 F3 179.08(19)
F4 C6 C7 C8 179.18(19)
C5 C6 C7 C8 -1.6(3)
F3 C7 C8 F2 1.3(3)
C6 C7 C8 F2 -178.06(19)
F3 C7 C8 C9 -179.82(19)
C6 C7 C8 C9 0.8(3)
Ir1 F1 C9 C8 135.77(15)
Ir1 F1 C9 C10 -45.3(2)
F2 C8 C9 F1 -1.4(3)
C7 C8 C9 F1 179.71(18)
F2 C8 C9 C10 179.63(18)
C7 C8 C9 C10 0.8(3)
F1 C9 C10 C5 179.58(17)
C8 C9 C10 C5 -1.5(3)
F1 C9 C10 C1 -2.3(3)
C8 C9 C10 C1 176.64(19)
C4 C5 C10 C9 178.90(18)
C6 C5 C10 C9 0.7(3)
C4 C5 C10 C1 0.6(3)
C6 C5 C10 C1 -177.52(18)
C2 C1 C10 C9 -177.12(18)
P1 C1 C10 C9 7.0(3)
C2 C1 C10 C5 1.0(3)
P1 C1 C10 C5 -174.91(14)
C17 P1 C11 C12 125.19(16)
C1 P1 C11 C12 18.51(18)
Ir1 P1 C11 C12 -111.05(15)
C17 P1 C11 C16 -55.88(17)
C1 P1 C11 C16 -162.55(15)
Ir1 P1 C11 C16 67.89(17)
C16 C11 C12 C13 -1.4(3)
P1 C11 C12 C13 177.59(16)
C11 C12 C13 C14 1.1(3)
C12 C13 C14 C15 0.0(3)
C13 C14 C15 C16 -0.8(3)
C14 C15 C16 C11 0.4(3)
C12 C11 C16 C15 0.6(3)
P1 C11 C16 C15 -178.34(16)
C11 P1 C17 C18 -13.35(19)
C1 P1 C17 C18 94.45(18)
Ir1 P1 C17 C18 -143.63(16)
C11 P1 C17 C22 170.03(15)
C1 P1 C17 C22 -82.17(17)
Ir1 P1 C17 C22 39.75(17)
C22 C17 C18 C19 -0.5(3)
P1 C17 C18 C19 -177.10(19)
C17 C18 C19 C20 1.1(4)
C18 C19 C20 C21 -0.7(4)
C19 C20 C21 C22 -0.2(4)
C20 C21 C22 C17 0.7(3)
C18 C17 C22 C21 -0.4(3)
P1 C17 C22 C21 176.38(16)
C27 Ir1 C23 C24 66.04(12)
C28 Ir1 C23 C24 99.54(12)
P1 Ir1 C23 C24 -95.14(11)
Cl1 Ir1 C23 C24 168.24(11)
F1 Ir1 C23 C24 -153.02(13)
C24 Ir1 C23 C30 -121.4(2)
C27 Ir1 C23 C30 -55.34(16)
C28 Ir1 C23 C30 -21.84(15)
P1 Ir1 C23 C30 143.48(15)
Cl1 Ir1 C23 C30 46.9(2)
F1 Ir1 C23 C30 85.60(15)
C30 C23 C24 C25 -4.6(3)
Ir1 C23 C24 C25 -106.97(19)
C30 C23 C24 Ir1 102.3(2)
C27 Ir1 C24 C23 -113.41(13)
C28 Ir1 C24 C23 -76.93(13)
P1 Ir1 C24 C23 88.95(11)
Cl1 Ir1 C24 C23 -162.50(16)
F1 Ir1 C24 C23 25.67(12)
C23 Ir1 C24 C25 119.7(2)
C27 Ir1 C24 C25 6.25(15)
C28 Ir1 C24 C25 42.74(15)
P1 Ir1 C24 C25 -151.39(14)
Cl1 Ir1 C24 C25 -42.8(3)
F1 Ir1 C24 C25 145.33(14)
C23 C24 C25 C26 90.4(2)
Ir1 C24 C25 C26 8.5(2)
C24 C25 C26 C27 -25.8(3)
C25 C26 C27 C28 -51.6(3)
C25 C26 C27 Ir1 30.4(2)
C23 Ir1 C27 C28 64.37(13)
C24 Ir1 C27 C28 100.41(13)
P1 Ir1 C27 C28 -173.73(11)
Cl1 Ir1 C27 C28 -91.81(11)
F1 Ir1 C27 C28 -0.18(17)
C23 Ir1 C27 C26 -56.12(15)
C24 Ir1 C27 C26 -20.08(15)
C28 Ir1 C27 C26 -120.5(2)
P1 Ir1 C27 C26 65.8(2)
Cl1 Ir1 C27 C26 147.70(14)
F1 Ir1 C27 C26 -120.67(14)
C26 C27 C28 C29 -1.4(3)
Ir1 C27 C28 C29 -104.95(19)
C26 C27 C28 Ir1 103.54(19)
C23 Ir1 C28 C27 -115.13(13)
C24 Ir1 C28 C27 -76.28(13)
P1 Ir1 C28 C27 170.95(16)
Cl1 Ir1 C28 C27 87.50(12)
F1 Ir1 C28 C27 179.88(11)
C23 Ir1 C28 C29 3.26(15)
C24 Ir1 C28 C29 42.11(15)
C27 Ir1 C28 C29 118.4(2)
P1 Ir1 C28 C29 -70.7(3)
Cl1 Ir1 C28 C29 -154.10(14)
F1 Ir1 C28 C29 -61.73(15)
C27 C28 C29 C30 96.6(2)
Ir1 C28 C29 C30 15.7(2)
C24 C23 C30 C29 -42.8(3)
Ir1 C23 C30 C29 37.7(2)
C28 C29 C30 C23 -34.8(3)
